data_4310499
loop_
_publ_author_name
'Subratanath Koner'
'Sandip Saha'
'Tallal Mallah'
'Ken-Ichi Okamoto'

_publ_section_title
;
 Unprecedented Low Cu-N(azide)-Cu Angles in End-On Double Azido Bridged
 Copper(II) Complex
;
_journal_name_full 'Inorganic Chemistry'
_journal_page_first 840
_journal_page_last 842
_journal_paper_doi 10.1021/ic034347p
_journal_volume 43
_journal_year 2004
_chemical_formula_moiety 'C9 H11 Cu N5 O '
_chemical_formula_sum 'C9 H11 Cu N5 O'
_chemical_formula_weight 268.76
_space_group_IT_number 14
_symmetry_cell_setting monoclinic
_symmetry_Int_Tables_number 14
_symmetry_space_group_name_Hall '-P 2yab'
_symmetry_space_group_name_H-M 'P 1 21/a 1'
_cell_angle_alpha 90
_cell_angle_beta 98.37(1)
_cell_angle_gamma 90
_cell_formula_units_Z 4
_cell_length_a 14.855(2)
_cell_length_b 12.647(4)
_cell_length_c 5.9688(9)
_cell_measurement_reflns_used 25
_cell_measurement_temperature 296.2
_cell_measurement_theta_max 14.9
_cell_measurement_theta_min 11.5
_cell_volume 1109.4(4)
_computing_cell_refinement WinAFC
_computing_data_collection WinAFC
_computing_data_reduction 'teXsan Ver. 1.10'
_computing_publication_material 'teXsan Ver. 1.10'
_computing_structure_refinement 'teXsan Ver. 1.10'
_computing_structure_solution SIR92
_diffrn_measured_fraction_theta_full 0.9984
_diffrn_measured_fraction_theta_max 0.9984
_diffrn_measurement_device_type 'Rigaku AFC7S'
_diffrn_measurement_method \w-2\q
_diffrn_radiation_type 'Mo K\a'
_diffrn_radiation_wavelength 0.7107
_diffrn_reflns_av_R_equivalents 0.028
_diffrn_reflns_limit_h_max 19
_diffrn_reflns_limit_h_min -19
_diffrn_reflns_limit_k_max 16
_diffrn_reflns_limit_k_min 0
_diffrn_reflns_limit_l_max 2
_diffrn_reflns_limit_l_min -7
_diffrn_reflns_number 2960
_diffrn_reflns_theta_full 27.52
_diffrn_reflns_theta_max 27.52
_diffrn_standards_decay_% 3.64
_diffrn_standards_interval_count 150
_diffrn_standards_number 3
_exptl_absorpt_coefficient_mu 1.955
_exptl_absorpt_correction_T_max 0.998
_exptl_absorpt_correction_T_min 0.790
_exptl_absorpt_correction_type psi-scan
_exptl_absorpt_process_details '(North, Phillips & Mathews, 1968)'
_exptl_crystal_colour black
_exptl_crystal_density_diffrn 1.609
_exptl_crystal_density_method 'not measured'
_exptl_crystal_description block
_exptl_crystal_size_max 0.560
_exptl_crystal_size_mid 0.500
_exptl_crystal_size_min 0.340
_refine_diff_density_max 0.26
_refine_diff_density_min -0.27
_refine_ls_extinction_coef 0.011(3)
_refine_ls_extinction_method 'Zachariasen(1967) type 2 Gaussian isotropic'
_refine_ls_goodness_of_fit_ref 1.178
_refine_ls_hydrogen_treatment noref
_refine_ls_number_parameters 146
_refine_ls_number_reflns 2558
_refine_ls_R_factor_gt 0.0358
_refine_ls_shift/su_max 0.0008
_refine_ls_structure_factor_coef Fsqd
_refine_ls_weighting_details 'w = 1/[\s^2^(Fo^2^) + (0.06000(Max(Fo^2^,0) + 2Fc^2^)/3)^2^]'
_refine_ls_weighting_scheme calc
_refine_ls_wR_factor_ref 0.1251
_reflns_number_gt 1923
_reflns_number_total 2558
_reflns_threshold_expression F^2^>2.0\s(F^2^)
_cod_data_source_file ic034347psi20030331_123010.cif
_cod_data_source_block Cu_complex_(Koner)
_cod_original_formula_sum 'C9 H11 Cu N5 O '
_cod_database_code 4310499

loop_
_symmetry_equiv_pos_as_xyz
x,y,z
1/2-x,1/2+y,-z
-x,-y,-z
1/2+x,1/2-y,z

loop_
_atom_site_label
_atom_site_type_symbol
_atom_site_fract_x
_atom_site_fract_y
_atom_site_fract_z
_atom_site_U_iso_or_equiv
_atom_site_adp_type
_atom_site_occupancy
_atom_site_calc_flag
_atom_site_refinement_flags
_atom_site_disorder_assembly
_atom_site_disorder_group
Cu(1) Cu 0.39890(3) 0.00730(3) 0.05711(6) 0.0421(1) Uani 1.00 d . . .
O(1) O 0.3581(2) -0.0780(2) -0.2006(4) 0.0527(7) Uani 1.00 d . . .
N(1) N 0.4444(2) 0.1086(2) 0.3099(4) 0.0524(8) Uani 1.00 d . . .
N(2) N 0.2914(2) 0.0954(2) 0.0184(4) 0.0446(7) Uani 1.00 d . . .
N(3) N 0.4952(2) -0.0975(2) 0.1722(4) 0.0461(8) Uani 1.00 d . . .
N(4) N 0.4793(2) -0.1889(3) 0.1435(6) 0.0537(9) Uani 1.00 d . . .
N(5) N 0.4680(3) -0.2784(3) 0.1160(9) 0.097(2) Uani 1.00 d . . .
C(1) C 0.3883(3) 0.2056(3) 0.2796(6) 0.055(1) Uani 1.00 d . . .
C(2) C 0.2910(3) 0.1724(3) 0.2029(6) 0.053(1) Uani 1.00 d . . .
C(3) C 0.2234(2) 0.0854(3) -0.1373(6) 0.0498(9) Uani 1.00 d . . .
C(4) C 0.2167(2) 0.0126(3) -0.3227(6) 0.0463(9) Uani 1.00 d . . .
C(5) C 0.1382(3) 0.0198(3) -0.4901(8) 0.063(1) Uani 1.00 d . . .
C(6) C 0.1289(3) -0.0419(4) -0.6780(8) 0.073(1) Uani 1.00 d . . .
C(7) C 0.1960(3) -0.1114(4) -0.7087(6) 0.064(1) Uani 1.00 d . . .
C(8) C 0.2735(3) -0.1229(3) -0.5498(6) 0.053(1) Uani 1.00 d . . .
C(9) C 0.2850(2) -0.0621(3) -0.3497(5) 0.0431(8) Uani 1.00 d . . .
H(1) H 0.4391 0.0771 0.4519 0.0628 Uiso 1.00 calc . . .
H(2) H 0.5063 0.1257 0.3043 0.0628 Uiso 1.00 calc . . .
H(3) H 0.3924 0.2428 0.4190 0.0662 Uiso 1.00 calc . . .
H(4) H 0.4087 0.2498 0.1686 0.0662 Uiso 1.00 calc . . .
H(5) H 0.2555 0.2323 0.1499 0.0636 Uiso 1.00 calc . . .
H(6) H 0.2665 0.1409 0.3251 0.0636 Uiso 1.00 calc . . .
H(7) H 0.1726 0.1302 -0.1296 0.0598 Uiso 1.00 calc . . .
H(8) H 0.0915 0.0686 -0.4699 0.0757 Uiso 1.00 calc . . .
H(9) H 0.0759 -0.0366 -0.7875 0.0875 Uiso 1.00 calc . . .
H(10) H 0.1896 -0.1532 -0.8423 0.0774 Uiso 1.00 calc . . .
H(11) H 0.3192 -0.1720 -0.5763 0.0640 Uiso 1.00 calc . . .

loop_
_atom_site_aniso_label
_atom_site_aniso_U_11
_atom_site_aniso_U_22
_atom_site_aniso_U_33
_atom_site_aniso_U_12
_atom_site_aniso_U_13
_atom_site_aniso_U_23
Cu(1) 0.0448(3) 0.0449(3) 0.0351(2) 0.0082(2) 0.0005(2) -0.0046(2)
O(1) 0.050(1) 0.055(1) 0.049(1) 0.010(1) -0.007(1) -0.014(1)
N(1) 0.066(2) 0.056(2) 0.033(1) 0.011(1) -0.001(1) -0.003(1)
N(2) 0.046(1) 0.046(1) 0.043(1) 0.006(1) 0.011(1) 0.001(1)
N(3) 0.049(2) 0.048(2) 0.040(1) 0.005(1) 0.002(1) 0.003(1)
N(4) 0.041(2) 0.055(2) 0.065(2) 0.004(1) 0.007(1) 0.013(1)
N(5) 0.061(2) 0.052(2) 0.175(5) -0.002(2) 0.009(3) 0.015(3)
C(1) 0.070(2) 0.048(2) 0.046(2) 0.006(2) 0.005(2) -0.008(2)
C(2) 0.063(2) 0.051(2) 0.048(2) 0.011(2) 0.017(2) -0.002(2)
C(3) 0.038(2) 0.056(2) 0.056(2) 0.008(1) 0.008(1) 0.007(2)
C(4) 0.039(2) 0.052(2) 0.047(2) -0.005(1) 0.001(1) 0.003(1)
C(5) 0.045(2) 0.072(3) 0.068(2) -0.002(2) -0.007(2) 0.008(2)
C(6) 0.060(3) 0.085(3) 0.064(3) -0.016(2) -0.022(2) 0.008(2)
C(7) 0.074(3) 0.072(3) 0.043(2) -0.024(2) -0.006(2) -0.004(2)
C(8) 0.059(2) 0.053(2) 0.047(2) -0.011(2) 0.004(2) -0.002(2)
C(9) 0.044(2) 0.045(2) 0.040(2) -0.007(1) 0.005(1) 0.002(1)

loop_
_atom_type_symbol
_atom_type_description
_atom_type_scat_dispersion_real
_atom_type_scat_dispersion_imag
_atom_type_scat_source
C C 0.003 0.002
;International Tables for Crystallography
(1992, Vol. C, Tables 4.2.6.8 and 6.1.1.1)
;
H H 0.000 0.000
;International Tables for Crystallography
(1992, Vol. C, Table 6.1.1.2)
;
Cu Cu 0.320 1.265
;International Tables for Crystallography
(1992, Vol. C, Tables 4.2.6.8 and 6.1.1.1)
;
N N 0.006 0.003
;International Tables for Crystallography
(1992, Vol. C, Tables 4.2.6.8 and 6.1.1.1)
;
O O 0.011 0.006
;International Tables for Crystallography
(1992, Vol. C, Tables 4.2.6.8 and 6.1.1.1)
;

loop_
_geom_angle_atom_site_label_1
_geom_angle_atom_site_label_2
_geom_angle_atom_site_label_3
_geom_angle
_geom_angle_site_symmetry_1
_geom_angle_site_symmetry_2
_geom_angle_site_symmetry_3
_geom_angle_publ_flag
O(1) Cu(1) N(1) 174.6(1) . 1_555 1_555 yes
O(1) Cu(1) N(2) 94.0(1) . 1_555 1_555 yes
O(1) Cu(1) N(3) 91.7(1) . 1_555 1_555 yes
N(1) Cu(1) N(2) 84.5(1) . 1_555 1_555 yes
N(1) Cu(1) N(3) 91.1(1) . 1_555 1_555 yes
N(2) Cu(1) N(3) 164.0(1) . 1_555 1_555 yes
Cu(1) O(1) C(9) 126.5(2) . 1_555 1_555 yes
Cu(1) N(1) C(1) 108.3(2) . 1_555 1_555 yes
Cu(1) N(2) C(2) 112.7(2) . 1_555 1_555 yes
Cu(1) N(2) C(3) 125.6(2) . 1_555 1_555 yes
C(2) N(2) C(3) 121.5(3) . 1_555 1_555 yes
Cu(1) N(3) N(4) 118.6(2) . 1_555 1_555 yes
N(3) N(4) N(5) 176.9(4) . 1_555 1_555 yes
N(1) C(1) C(2) 107.7(3) . 1_555 1_555 yes
N(2) C(2) C(1) 107.7(3) . 1_555 1_555 yes
N(2) C(3) C(4) 125.8(3) . 1_555 1_555 yes
C(3) C(4) C(5) 117.3(3) . 1_555 1_555 yes
C(3) C(4) C(9) 123.2(3) . 1_555 1_555 yes
C(5) C(4) C(9) 119.4(3) . 1_555 1_555 yes
C(4) C(5) C(6) 121.2(4) . 1_555 1_555 yes
C(5) C(6) C(7) 119.6(4) . 1_555 1_555 yes
C(6) C(7) C(8) 121.7(4) . 1_555 1_555 yes
C(7) C(8) C(9) 120.5(4) . 1_555 1_555 yes
O(1) C(9) C(4) 124.1(3) . 1_555 1_555 yes
O(1) C(9) C(8) 118.4(3) . 1_555 1_555 yes
C(4) C(9) C(8) 117.4(3) . 1_555 1_555 yes

loop_
_geom_bond_atom_site_label_1
_geom_bond_atom_site_label_2
_geom_bond_distance
_geom_bond_site_symmetry_1
_geom_bond_site_symmetry_2
_geom_bond_publ_flag
Cu(1) O(1) 1.905(2) . . yes
Cu(1) N(1) 2.019(3) . . yes
Cu(1) N(2) 1.934(3) . . yes
Cu(1) N(3) 1.998(3) . . yes
O(1) C(9) 1.315(4) . . yes
N(1) C(1) 1.479(4) . . yes
N(2) C(2) 1.471(4) . . yes
N(2) C(3) 1.276(4) . . yes
N(3) N(4) 1.187(4) . . yes
N(4) N(5) 1.153(5) . . yes
C(1) C(2) 1.510(6) . . yes
C(3) C(4) 1.431(5) . . yes
C(4) C(5) 1.424(5) . . yes
C(4) C(9) 1.413(5) . . yes
C(5) C(6) 1.356(7) . . yes
C(6) C(7) 1.361(7) . . yes
C(7) C(8) 1.389(5) . . yes
C(8) C(9) 1.410(5) . . yes

loop_
_geom_contact_atom_site_label_1
_geom_contact_atom_site_label_2
_geom_contact_distance
_geom_contact_site_symmetry_1
_geom_contact_site_symmetry_2
_geom_contact_publ_flag
Cu(1) N(3) 2.505(3) . 3_655 ?
Cu(1) Cu(1) 3.1807(9) . 3_655 ?
Cu(1) N(4) 3.258(3) . 3_655 ?
Cu(1) C(8) 3.599(4) . 1_556 ?
O(1) N(3) 3.098(4) . 3_655 ?
O(1) N(1) 3.122(4) . 3_655 ?
N(1) N(3) 3.094(4) . 3_656 ?
N(1) N(3) 3.140(4) . 3_655 ?
N(1) N(4) 3.246(4) . 3_655 ?
N(1) N(4) 3.447(4) . 3_656 ?
N(2) C(7) 3.490(5) . 1_556 ?
N(2) N(3) 3.520(4) . 3_655 ?
N(3) N(3) 3.227(6) . 3_655 ?
N(4) C(1) 3.426(5) . 3_655 ?
N(5) C(3) 3.342(5) . 2_545 ?
N(5) C(6) 3.396(6) . 4_546 ?
N(5) C(1) 3.529(7) . 3_655 ?
C(2) C(8) 3.534(5) . 2_555 ?

loop_
_geom_torsion_atom_site_label_1
_geom_torsion_atom_site_label_2
_geom_torsion_atom_site_label_3
_geom_torsion_atom_site_label_4
_geom_torsion
_geom_torsion_site_symmetry_1
_geom_torsion_site_symmetry_2
_geom_torsion_site_symmetry_3
_geom_torsion_site_symmetry_4
_geom_torsion_publ_flag
Cu(1) O(1) C(9) C(4) -10.4(5) 1_555 1_555 1_555 1_555 yes
Cu(1) O(1) C(9) C(8) 169.5(2) 1_555 1_555 1_555 1_555 yes
Cu(1) N(1) C(1) C(2) 39.3(3) 1_555 1_555 1_555 1_555 yes
Cu(1) N(2) C(2) C(1) 33.9(3) 1_555 1_555 1_555 1_555 yes
Cu(1) N(2) C(3) C(4) -5.2(5) 1_555 1_555 1_555 1_555 yes
Cu(1) N(3) N(4) N(5) 153(8) 1_555 1_555 1_555 1_555 yes
O(1) Cu(1) N(1) C(1) 56(1) 1_555 1_555 1_555 1_555 yes
O(1) Cu(1) N(2) C(2) 175.5(2) 1_555 1_555 1_555 1_555 yes
O(1) Cu(1) N(2) C(3) 0.7(3) 1_555 1_555 1_555 1_555 yes
O(1) Cu(1) N(3) N(4) -35.3(3) 1_555 1_555 1_555 1_555 yes
O(1) C(9) C(4) C(3) 5.3(5) 1_555 1_555 1_555 1_555 yes
O(1) C(9) C(4) C(5) -177.0(3) 1_555 1_555 1_555 1_555 yes
O(1) C(9) C(8) C(7) 177.8(3) 1_555 1_555 1_555 1_555 yes
N(1) Cu(1) O(1) C(9) -66(1) 1_555 1_555 1_555 1_555 yes
N(1) Cu(1) N(2) C(2) -9.7(2) 1_555 1_555 1_555 1_555 yes
N(1) Cu(1) N(2) C(3) 175.5(3) 1_555 1_555 1_555 1_555 yes
N(1) Cu(1) N(3) N(4) 149.3(3) 1_555 1_555 1_555 1_555 yes
N(1) C(1) C(2) N(2) -47.5(4) 1_555 1_555 1_555 1_555 yes
N(2) Cu(1) O(1) C(9) 6.9(3) 1_555 1_555 1_555 1_555 yes
N(2) Cu(1) N(1) C(1) -17.1(2) 1_555 1_555 1_555 1_555 yes
N(2) Cu(1) N(3) N(4) 75.6(5) 1_555 1_555 1_555 1_555 yes
N(2) C(3) C(4) C(5) -174.7(4) 1_555 1_555 1_555 1_555 yes
N(2) C(3) C(4) C(9) 3.1(6) 1_555 1_555 1_555 1_555 yes
N(3) Cu(1) O(1) C(9) 171.9(3) 1_555 1_555 1_555 1_555 yes
N(3) Cu(1) N(1) C(1) 178.3(3) 1_555 1_555 1_555 1_555 yes
N(3) Cu(1) N(2) C(2) 64.8(5) 1_555 1_555 1_555 1_555 yes
N(3) Cu(1) N(2) C(3) -110.0(4) 1_555 1_555 1_555 1_555 yes
C(1) C(2) N(2) C(3) -151.1(3) 1_555 1_555 1_555 1_555 yes
C(2) N(2) C(3) C(4) -179.5(3) 1_555 1_555 1_555 1_555 yes
C(3) C(4) C(5) C(6) 176.1(4) 1_555 1_555 1_555 1_555 yes
C(3) C(4) C(9) C(8) -174.6(3) 1_555 1_555 1_555 1_555 yes
C(4) C(5) C(6) C(7) -0.5(7) 1_555 1_555 1_555 1_555 yes
C(4) C(9) C(8) C(7) -2.3(5) 1_555 1_555 1_555 1_555 yes
C(5) C(4) C(9) C(8) 3.1(5) 1_555 1_555 1_555 1_555 yes
C(5) C(6) C(7) C(8) 1.4(7) 1_555 1_555 1_555 1_555 yes
C(6) C(5) C(4) C(9) -1.7(6) 1_555 1_555 1_555 1_555 yes
C(6) C(7) C(8) C(9) 0.1(6) 1_555 1_555 1_555 1_555 yes
